data_5910059
loop_
_publ_author_name
'Vitse, P'
Galy,J
'Potier, A'

_publ_section_title 'crystal structure determination from single crystal X-ray diffraction'
_journal_name_full
;
Comptes Rendus Hebdomadaires Des Seances De L'Academie
Des Sciences, Serie C: Sciences Chimiques
;
_journal_page_first 159
_journal_page_last 162
_journal_volume 277
_journal_year 1973
_chemical_formula_structural GaO(OH)
_chemical_formula_sum 'Ga H O2'
_chemical_name_systematic Tsumgallite
_space_group_IT_number 62
_symmetry_cell_setting orthorhombic
_symmetry_space_group_name_Hall '-P 2c 2ab'
_symmetry_space_group_name_H-M 'P b n m'
_audit_creation_date 09-26-05
_audit_update_record 'created by Girish Upreti, Portland State University'
_cell_angle_alpha 90
_cell_angle_beta 90
_cell_angle_gamma 90
_cell_formula_units_Z 8
_cell_length_a 7.01
_cell_length_b 8.321
_cell_length_c 10.14
_cell_volume 591.468
_cod_original_formula_sum 'Ga O (OH)'
_cod_database_code 5910059

loop_
_symmetry_equiv_pos_as_xyz
x,y,z
x+1/2,-y+1/2,-z
-x+1/2,y+1/2,-z+1/2
-x,-y,z+1/2
-x,-y,-z
-x+1/2,y+1/2,z
x+1/2,-y+1/2,z+1/2
x,y,-z+1/2

loop_
_atom_site_Wyckoff_symbol
_atom_site_fract_x
_atom_site_fract_y
_atom_site_fract_z
_atom_site_label
_atom_site_symmetry_multiplicity
h 0 0 0.1126 O1 32
h 0 0.0492 0 Ga 32
g 0.125 0.125 0.375 O2 16
